data_4500077
loop_
_publ_author_name
'Eric Demers'
'Thierry Maris'
'Janie Cabana'
'Jean-Hugues Fournier'
'James D. Wuest'

_publ_section_title
;
 Weakly Bonded Molecular Networks Built from Tetranitro and
 Tetracyanospirobifluorenes
;
_journal_name_full 'Cryst. Growth & Design'
_journal_page_first 1237
_journal_page_last 1245
_journal_paper_doi 10.1021/cg049590t
_journal_volume 5
_journal_year 2005
_chemical_compound_source 'Synthesized by the authors. See text'
_chemical_formula_moiety '2(C49 H28 N4 O8), C4 H8 O2'
_chemical_formula_sum 'C102 H64 N8 O18'
_chemical_formula_weight 1689.61
_chemical_name_systematic
;
 ?
;
_space_group_IT_number 2
_symmetry_cell_setting triclinic
_symmetry_space_group_name_Hall '-P 1'
_symmetry_space_group_name_H-M 'P -1'
_atom_sites_solution_hydrogens geom
_atom_sites_solution_primary direct
_atom_sites_solution_secondary difmap
_audit_creation_method SHELXL-97
_cell_angle_alpha 64.223(3)
_cell_angle_beta 69.471(3)
_cell_angle_gamma 89.408(3)
_cell_formula_units_Z 2
_cell_length_a 16.1160(8)
_cell_length_b 16.2973(8)
_cell_length_c 18.7307(9)
_cell_measurement_reflns_used 4630
_cell_measurement_temperature 223(2)
_cell_measurement_theta_max 68.43
_cell_measurement_theta_min 2.84
_cell_volume 4089.3(4)
_computing_cell_refinement 'SMART (Bruker, 1999)'
_computing_data_collection 'SMART (Bruker, 1999)'
_computing_data_reduction 'SAINT (Bruker, 1999)'
_computing_molecular_graphics 'SHELXTL (Bruker, 1997)'
_computing_publication_material 'UdMX (local program)'
_computing_structure_refinement 'SHELXL97 (Sheldrick, 1997)'
_computing_structure_solution 'SHELXS97 (Sheldrick, 1997)'
_diffrn_ambient_temperature 223(2)
_diffrn_detector_area_resol_mean 5.5
_diffrn_measured_fraction_theta_full 0.953
_diffrn_measured_fraction_theta_max 0.953
_diffrn_measurement_device_type 'Bruker Smart 2000'
_diffrn_measurement_method \w
_diffrn_radiation_monochromator graphite
_diffrn_radiation_source 'Sealed Tube'
_diffrn_radiation_type CuK\a
_diffrn_radiation_wavelength 1.54178
_diffrn_reflns_av_R_equivalents 0.030
_diffrn_reflns_av_sigmaI/netI 0.0691
_diffrn_reflns_limit_h_max 19
_diffrn_reflns_limit_h_min -18
_diffrn_reflns_limit_k_max 19
_diffrn_reflns_limit_k_min -17
_diffrn_reflns_limit_l_max 22
_diffrn_reflns_limit_l_min -22
_diffrn_reflns_number 36709
_diffrn_reflns_theta_full 70.22
_diffrn_reflns_theta_max 70.22
_diffrn_reflns_theta_min 2.84
_diffrn_standards_decay_% -0.11
_diffrn_standards_number 222
_exptl_absorpt_coefficient_mu 0.786
_exptl_absorpt_correction_T_max 0.8500
_exptl_absorpt_correction_T_min 0.6600
_exptl_absorpt_correction_type multi-scan
_exptl_absorpt_process_details 'Sadabs (Sheldrick,1996)'
_exptl_crystal_colour Colourless
_exptl_crystal_density_diffrn 1.372
_exptl_crystal_density_method 'not measured'
_exptl_crystal_description block
_exptl_crystal_F_000 1752
_exptl_crystal_size_max 0.60
_exptl_crystal_size_mid 0.30
_exptl_crystal_size_min 0.07
_refine_diff_density_max 0.350
_refine_diff_density_min -0.310
_refine_diff_density_rms 0.073
_refine_ls_extinction_method none
_refine_ls_goodness_of_fit_ref 1.005
_refine_ls_hydrogen_treatment constr
_refine_ls_matrix_type full
_refine_ls_number_parameters 1153
_refine_ls_number_reflns 14819
_refine_ls_number_restraints 1
_refine_ls_restrained_S_all 1.005
_refine_ls_R_factor_all 0.0785
_refine_ls_R_factor_gt 0.0687
_refine_ls_shift/su_max 0.001
_refine_ls_shift/su_mean 0.000
_refine_ls_structure_factor_coef Fsqd
_refine_ls_weighting_details 'calc w=1/[\s^2^(Fo^2^)+(0.0774P)^2^+0.0000P] where P=(Fo^2^+2Fc^2^)/3'
_refine_ls_weighting_scheme calc
_refine_ls_wR_factor_gt 0.1591
_refine_ls_wR_factor_ref 0.1605
_reflns_number_gt 7551
_reflns_number_total 14819
_reflns_threshold_expression I>2\s(I)
_cod_data_source_file deposit.cif
_cod_data_source_block jiw638
_cod_original_sg_symbol_H-M P-1
_cod_database_code 4500077

loop_
_symmetry_equiv_pos_as_xyz
'x, y, z'
'-x, -y, -z'

loop_
_atom_site_label
_atom_site_type_symbol
_atom_site_fract_x
_atom_site_fract_y
_atom_site_fract_z
_atom_site_U_iso_or_equiv
_atom_site_adp_type
_atom_site_occupancy
_atom_site_symmetry_multiplicity
_atom_site_calc_flag
_atom_site_refinement_flags
_atom_site_disorder_assembly
_atom_site_disorder_group
N1 N 0.64208(19) 0.14145(19) -0.17446(18) 0.0676(7) Uani 1 1 d . . .
O1 O 0.71172(15) 0.1959(2) -0.20682(17) 0.0987(8) Uani 1 1 d . . .
O2 O 0.62820(16) 0.09174(17) -0.20409(16) 0.0924(8) Uani 1 1 d . . .
N2 N -0.3673(2) 0.1816(3) 0.6202(2) 0.0844(9) Uani 1 1 d . . .
O3 O -0.37857(17) 0.2484(2) 0.63191(19) 0.1133(10) Uani 1 1 d . . .
O4 O -0.42870(18) 0.1196(2) 0.6455(2) 0.1288(12) Uani 1 1 d . . .
N3 N -0.0300(2) -0.49064(19) 0.41851(18) 0.0715(8) Uani 1 1 d . . .
O5 O -0.10358(16) -0.53852(15) 0.44803(16) 0.0899(8) Uani 1 1 d . . .
O6 O 0.03963(17) -0.52211(15) 0.41709(17) 0.0915(8) Uani 1 1 d . . .
N4 N 0.2816(3) 0.7507(2) -0.1141(3) 0.1149(13) Uani 1 1 d . . .
O7 O 0.3150(2) 0.77704(18) -0.0766(2) 0.1389(12) Uani 1 1 d . . .
O8 O 0.2891(3) 0.7997(2) -0.1878(3) 0.1855(19) Uani 1 1 d . . .
C1 C 0.11056(16) 0.13412(17) 0.22042(16) 0.0411(6) Uani 1 1 d . . .
C2 C 0.21133(16) 0.13166(16) 0.20079(17) 0.0409(6) Uani 1 1 d . . .
C3 C 0.27582(17) 0.12631(17) 0.13217(18) 0.0447(7) Uani 1 1 d . . .
H3 H 0.2594 0.1218 0.0904 0.054 Uiso 1 1 calc . . .
C4 C 0.36515(17) 0.12752(16) 0.12413(18) 0.0422(6) Uani 1 1 d . . .
C5 C 0.38694(18) 0.13217(19) 0.1888(2) 0.0555(8) Uani 1 1 d . . .
H5 H 0.4466 0.1314 0.1851 0.067 Uiso 1 1 calc . . .
C6 C 0.3227(2) 0.1378(2) 0.2575(2) 0.0594(8) Uani 1 1 d . . .
H6 H 0.3384 0.1416 0.3000 0.071 Uiso 1 1 calc . . .
C7 C 0.23516(17) 0.13791(17) 0.26304(18) 0.0449(7) Uani 1 1 d . . .
C8 C 0.43696(16) 0.12795(16) 0.04786(18) 0.0436(7) Uani 1 1 d . . .
C9 C 0.52673(19) 0.16437(18) 0.0232(2) 0.0550(8) Uani 1 1 d . . .
H9 H 0.5413 0.1865 0.0568 0.066 Uiso 1 1 calc . . .
C10 C 0.59375(18) 0.16861(19) -0.0484(2) 0.0559(8) Uani 1 1 d . . .
H10 H 0.6534 0.1939 -0.0645 0.067 Uiso 1 1 calc . . .
C11 C 0.57145(19) 0.13478(19) -0.0963(2) 0.0531(7) Uani 1 1 d . . .
C12 C 0.48479(19) 0.09635(18) -0.0737(2) 0.0532(7) Uani 1 1 d . . .
H12 H 0.4711 0.0728 -0.1068 0.064 Uiso 1 1 calc . . .
C13 C 0.41815(17) 0.09307(18) -0.0012(2) 0.0501(7) Uani 1 1 d . . .
H13 H 0.3588 0.0666 0.0151 0.060 Uiso 1 1 calc . . .
C14 C 0.15445(19) 0.14428(18) 0.32607(19) 0.0510(7) Uani 1 1 d . . .
C15 C 0.1421(2) 0.1542(2) 0.3999(2) 0.0690(9) Uani 1 1 d . . .
H15 H 0.1911 0.1577 0.4152 0.083 Uiso 1 1 calc . . .
C16 C 0.0579(2) 0.1588(2) 0.4493(2) 0.0723(9) Uani 1 1 d . . .
H16 H 0.0503 0.1671 0.4977 0.087 Uiso 1 1 calc . . .
C17 C -0.0164(2) 0.15152(19) 0.42976(19) 0.0551(8) Uani 1 1 d . . .
C18 C -0.00395(18) 0.13967(18) 0.35680(18) 0.0482(7) Uani 1 1 d . . .
H18 H -0.0534 0.1328 0.3431 0.058 Uiso 1 1 calc . . .
C19 C 0.08062(18) 0.13819(18) 0.30579(18) 0.0463(7) Uani 1 1 d . . .
C20 C -0.1066(2) 0.1570(2) 0.48311(19) 0.0539(7) Uani 1 1 d . . .
C21 C -0.1209(2) 0.2319(2) 0.5008(2) 0.0670(9) Uani 1 1 d . . .
H21 H -0.0721 0.2776 0.4814 0.080 Uiso 1 1 calc . . .
C22 C -0.2058(2) 0.2393(2) 0.5463(2) 0.0690(9) Uani 1 1 d . . .
H22 H -0.2158 0.2906 0.5570 0.083 Uiso 1 1 calc . . .
C23 C -0.2758(2) 0.1709(2) 0.5760(2) 0.0612(8) Uani 1 1 d . . .
C24 C -0.2634(2) 0.0946(2) 0.5626(2) 0.0735(10) Uani 1 1 d . . .
H24 H -0.3120 0.0475 0.5846 0.088 Uiso 1 1 calc . . .
C25 C -0.1777(2) 0.0890(2) 0.5157(2) 0.0632(8) Uani 1 1 d . . .
H25 H -0.1681 0.0371 0.5061 0.076 Uiso 1 1 calc . . .
C26 C 0.05591(16) 0.05558(19) 0.22389(17) 0.0440(7) Uani 1 1 d . . .
C27 C 0.00508(17) 0.09242(18) 0.17268(18) 0.0466(7) Uani 1 1 d . . .
C28 C -0.05293(18) 0.0335(2) 0.1688(2) 0.0573(8) Uani 1 1 d . . .
H28 H -0.0882 0.0576 0.1360 0.069 Uiso 1 1 calc . . .
C29 C -0.05813(19) -0.0594(2) 0.2130(2) 0.0582(8) Uani 1 1 d . . .
H29 H -0.0971 -0.0989 0.2097 0.070 Uiso 1 1 calc . . .
C30 C -0.00730(17) -0.09835(19) 0.26335(19) 0.0499(7) Uani 1 1 d . . .
C31 C 0.04983(17) -0.03802(19) 0.26822(18) 0.0482(7) Uani 1 1 d . . .
H31 H 0.0840 -0.0621 0.3021 0.058 Uiso 1 1 calc . . .
C32 C -0.01434(18) -0.19970(19) 0.30794(18) 0.0499(7) Uani 1 1 d . . .
C33 C -0.09195(18) -0.2590(2) 0.3314(2) 0.0597(8) Uani 1 1 d . . .
H33 H -0.1417 -0.2336 0.3211 0.072 Uiso 1 1 calc . . .
C34 C -0.0971(2) -0.3534(2) 0.3690(2) 0.0612(8) Uani 1 1 d . . .
H34 H -0.1503 -0.3921 0.3856 0.073 Uiso 1 1 calc . . .
C35 C -0.0241(2) -0.3901(2) 0.38190(19) 0.0576(8) Uani 1 1 d . . .
C36 C 0.0530(2) -0.3352(2) 0.3623(2) 0.0617(8) Uani 1 1 d . . .
H36 H 0.1014 -0.3619 0.3745 0.074 Uiso 1 1 calc . . .
C37 C 0.05816(19) -0.2399(2) 0.32411(19) 0.0556(8) Uani 1 1 d . . .
H37 H 0.1112 -0.2019 0.3090 0.067 Uiso 1 1 calc . . .
C38 C 0.02719(17) 0.1938(2) 0.12937(18) 0.0487(7) Uani 1 1 d . . .
C39 C 0.09131(17) 0.21933(18) 0.15377(17) 0.0434(6) Uani 1 1 d . . .
C40 C 0.12657(16) 0.31005(19) 0.11967(18) 0.0454(7) Uani 1 1 d . . .
H40 H 0.1686 0.3264 0.1375 0.054 Uiso 1 1 calc . . .
C41 C 0.10068(17) 0.37922(18) 0.05819(18) 0.0458(7) Uani 1 1 d . . .
C42 C 0.03491(19) 0.3518(2) 0.03574(19) 0.0576(8) Uani 1 1 d . . .
H42 H 0.0164 0.3970 -0.0052 0.069 Uiso 1 1 calc . . .
C43 C -0.00293(19) 0.2608(2) 0.0720(2) 0.0600(8) Uani 1 1 d . . .
H43 H -0.0486 0.2442 0.0580 0.072 Uiso 1 1 calc . . .
C44 C 0.14498(17) 0.47687(19) 0.01395(18) 0.0459(7) Uani 1 1 d . . .
C45 C 0.17625(18) 0.51391(19) 0.05585(18) 0.0511(7) Uani 1 1 d . . .
H45 H 0.1669 0.4767 0.1138 0.061 Uiso 1 1 calc . . .
C46 C 0.2203(2) 0.6032(2) 0.0151(2) 0.0610(8) Uani 1 1 d . . .
H46 H 0.2417 0.6272 0.0440 0.073 Uiso 1 1 calc . . .
C47 C 0.2324(2) 0.6571(2) -0.0703(2) 0.0636(9) Uani 1 1 d . . .
C48 C 0.2021(2) 0.6231(2) -0.1139(2) 0.0646(9) Uani 1 1 d . . .
H48 H 0.2105 0.6609 -0.1715 0.078 Uiso 1 1 calc . . .
C49 C 0.15963(19) 0.5334(2) -0.0720(2) 0.0543(8) Uani 1 1 d . . .
H49 H 0.1399 0.5093 -0.1018 0.065 Uiso 1 1 calc . . .
N5 N 0.7785(3) 0.5027(4) 0.7500(3) 0.1134(14) Uani 1 1 d . . .
O9 O 0.7622(2) 0.4254(3) 0.8086(2) 0.1475(15) Uani 1 1 d . . .
O10 O 0.8169(3) 0.5702(3) 0.7458(2) 0.1627(16) Uani 1 1 d . . .
N6 N 0.5448(3) 0.6379(2) -0.1736(2) 0.0802(9) Uani 1 1 d . . .
O11 O 0.6106(2) 0.6347(2) -0.2283(2) 0.1190(11) Uani 1 1 d . . .
O12 O 0.4739(2) 0.65282(19) -0.18261(17) 0.1102(9) Uani 1 1 d . . .
N7 N 0.2256(2) 0.0120(2) 0.6131(2) 0.0776(9) Uani 1 1 d . . .
O13 O 0.16229(18) 0.0461(2) 0.59511(18) 0.1045(9) Uani 1 1 d . . .
O14 O 0.21617(17) -0.0651(2) 0.6707(2) 0.1133(10) Uani 1 1 d . . .
N8 N 1.1556(2) 0.9443(2) 0.0431(2) 0.0864(10) Uani 1 1 d . . .
O15 O 1.13151(18) 1.01347(19) 0.0000(2) 0.1251(12) Uani 1 1 d . . .
O16 O 1.22173(18) 0.94802(17) 0.05860(19) 0.1221(11) Uani 1 1 d . . .
C50 C 0.68004(16) 0.49226(17) 0.30287(17) 0.0415(6) Uani 1 1 d . . .
C51 C 0.65152(16) 0.52570(17) 0.37203(17) 0.0417(6) Uani 1 1 d . . .
C52 C 0.59702(17) 0.59223(18) 0.35327(18) 0.0471(7) Uani 1 1 d . . .
C53 C 0.57001(19) 0.6402(2) 0.4017(2) 0.0603(8) Uani 1 1 d . . .
H53 H 0.5303 0.6827 0.3922 0.072 Uiso 1 1 calc . . .
C54 C 0.6041(2) 0.6225(2) 0.4639(2) 0.0657(9) Uani 1 1 d . . .
H54 H 0.5906 0.6576 0.4940 0.079 Uiso 1 1 calc . . .
C55 C 0.65783(18) 0.5550(2) 0.48445(18) 0.0511(7) Uani 1 1 d . . .
C56 C 0.68140(17) 0.50576(18) 0.43695(18) 0.0474(7) Uani 1 1 d . . .
H56 H 0.7172 0.4597 0.4494 0.057 Uiso 1 1 calc . . .
C57 C 0.6915(2) 0.5400(2) 0.5525(2) 0.0602(8) Uani 1 1 d . . .
C58 C 0.6917(2) 0.4525(2) 0.6112(2) 0.0711(9) Uani 1 1 d . . .
H58 H 0.6721 0.4011 0.6072 0.085 Uiso 1 1 calc . . .
C59 C 0.7208(2) 0.4393(3) 0.6769(2) 0.0782(10) Uani 1 1 d . . .
H59 H 0.7195 0.3796 0.7184 0.094 Uiso 1 1 calc . . .
C60 C 0.7516(2) 0.5172(3) 0.6789(2) 0.0798(11) Uani 1 1 d . . .
C61 C 0.7544(3) 0.6028(3) 0.6208(3) 0.0913(12) Uani 1 1 d . . .
H61 H 0.7761 0.6539 0.6239 0.110 Uiso 1 1 calc . . .
C62 C 0.7255(2) 0.6159(2) 0.5567(2) 0.0796(10) Uani 1 1 d . . .
H62 H 0.7285 0.6763 0.5152 0.096 Uiso 1 1 calc . . .
C63 C 0.62769(15) 0.54415(17) 0.24787(17) 0.0403(6) Uani 1 1 d . . .
C64 C 0.57858(17) 0.60140(17) 0.27978(18) 0.0464(7) Uani 1 1 d . . .
C65 C 0.52460(18) 0.65385(19) 0.2416(2) 0.0556(8) Uani 1 1 d . . .
H65 H 0.4922 0.6921 0.2629 0.067 Uiso 1 1 calc . . .
C66 C 0.51877(18) 0.64956(19) 0.1721(2) 0.0543(8) Uani 1 1 d . . .
H66 H 0.4810 0.6847 0.1467 0.065 Uiso 1 1 calc . . .
C67 C 0.56650(17) 0.59529(17) 0.13773(18) 0.0450(7) Uani 1 1 d . . .
C68 C 0.62245(16) 0.54225(17) 0.17624(18) 0.0432(7) Uani 1 1 d . . .
H68 H 0.6562 0.5057 0.1535 0.052 Uiso 1 1 calc . . .
C69 C 0.56026(18) 0.59868(17) 0.05896(19) 0.0457(7) Uani 1 1 d . . .
C70 C 0.63505(19) 0.6028(2) -0.0075(2) 0.0577(8) Uani 1 1 d . . .
H70 H 0.6906 0.5981 -0.0013 0.069 Uiso 1 1 calc . . .
C71 C 0.6304(2) 0.6136(2) -0.0835(2) 0.0630(8) Uani 1 1 d . . .
H71 H 0.6820 0.6152 -0.1282 0.076 Uiso 1 1 calc . . .
C72 C 0.5513(2) 0.62182(19) -0.0925(2) 0.0564(8) Uani 1 1 d . . .
C73 C 0.4734(2) 0.61694(19) -0.0270(2) 0.0607(9) Uani 1 1 d . . .
H73 H 0.4184 0.6219 -0.0343 0.073 Uiso 1 1 calc . . .
C74 C 0.47841(19) 0.60474(19) 0.0487(2) 0.0572(8) Uani 1 1 d . . .
H74 H 0.4261 0.6004 0.0940 0.069 Uiso 1 1 calc . . .
C75 C 0.66130(17) 0.38665(17) 0.33931(17) 0.0440(6) Uani 1 1 d . . .
C76 C 0.74064(17) 0.34977(17) 0.32854(17) 0.0444(7) Uani 1 1 d . . .
C77 C 0.73561(19) 0.25596(19) 0.3598(2) 0.0580(8) Uani 1 1 d . . .
H77 H 0.7886 0.2304 0.3513 0.070 Uiso 1 1 calc . . .
C78 C 0.6534(2) 0.19911(18) 0.4035(2) 0.0582(8) Uani 1 1 d . . .
H78 H 0.6510 0.1347 0.4266 0.070 Uiso 1 1 calc . . .
C79 C 0.57397(19) 0.23445(19) 0.41409(19) 0.0564(8) Uani 1 1 d . . .
C80 C 0.57943(17) 0.33051(18) 0.38059(18) 0.0506(7) Uani 1 1 d . . .
H80 H 0.5266 0.3565 0.3865 0.061 Uiso 1 1 calc . . .
C81 C 0.4846(2) 0.1744(2) 0.4630(2) 0.0583(8) Uani 1 1 d . . .
C82 C 0.4702(2) 0.0901(2) 0.5362(2) 0.0729(9) Uani 1 1 d . . .
H82 H 0.5188 0.0702 0.5522 0.087 Uiso 1 1 calc . . .
C83 C 0.3853(2) 0.0351(2) 0.5858(2) 0.0685(9) Uani 1 1 d . . .
H83 H 0.3758 -0.0218 0.6343 0.082 Uiso 1 1 calc . . .
C84 C 0.3161(2) 0.0678(2) 0.5606(2) 0.0617(9) Uani 1 1 d . . .
C85 C 0.3289(2) 0.1492(3) 0.4900(3) 0.0759(10) Uani 1 1 d . . .
H85 H 0.2798 0.1704 0.4754 0.091 Uiso 1 1 calc . . .
C86 C 0.4139(2) 0.2011(2) 0.4397(2) 0.0723(10) Uani 1 1 d . . .
H86 H 0.4230 0.2553 0.3888 0.087 Uiso 1 1 calc . . .
C87 C 0.81616(17) 0.42587(17) 0.28101(17) 0.0441(7) Uani 1 1 d . . .
C88 C 0.78322(16) 0.51032(17) 0.26052(17) 0.0412(6) Uani 1 1 d . . .
C89 C 0.84016(16) 0.59337(17) 0.21940(17) 0.0415(6) Uani 1 1 d . . .
H89 H 0.8167 0.6486 0.2089 0.050 Uiso 1 1 calc . . .
C90 C 0.93290(17) 0.59546(19) 0.19335(17) 0.0468(7) Uani 1 1 d . . .
C91 C 0.96540(17) 0.5110(2) 0.21215(19) 0.0527(7) Uani 1 1 d . . .
H91 H 1.0277 0.5115 0.1952 0.063 Uiso 1 1 calc . . .
C92 C 0.90816(18) 0.4275(2) 0.2548(2) 0.0561(8) Uani 1 1 d . . .
H92 H 0.9314 0.3721 0.2660 0.067 Uiso 1 1 calc . . .
C93 C 0.99433(17) 0.68487(19) 0.15023(18) 0.0467(7) Uani 1 1 d . . .
C94 C 0.96900(18) 0.7667(2) 0.1024(2) 0.0563(8) Uani 1 1 d . . .
H94 H 0.9146 0.7637 0.0949 0.068 Uiso 1 1 calc . . .
C95 C 1.0212(2) 0.8509(2) 0.0662(2) 0.0622(8) Uani 1 1 d . . .
H95 H 1.0032 0.9051 0.0338 0.075 Uiso 1 1 calc . . .
C96 C 1.10098(19) 0.8552(2) 0.0779(2) 0.0604(8) Uani 1 1 d . . .
C97 C 1.12915(18) 0.7753(2) 0.1236(2) 0.0664(9) Uani 1 1 d . . .
H97 H 1.1839 0.7785 0.1306 0.080 Uiso 1 1 calc . . .
C98 C 1.07581(19) 0.6918(2) 0.1585(2) 0.0587(8) Uani 1 1 d . . .
H98 H 1.0950 0.6375 0.1891 0.070 Uiso 1 1 calc . . .
C100 C 0.2631(2) 0.2123(2) 0.9083(2) 0.0738(10) Uani 1 1 d . . .
H10A H 0.3048 0.1855 0.9355 0.111 Uiso 1 1 calc R . .
H10B H 0.2021 0.1908 0.9511 0.111 Uiso 1 1 calc R . .
H10C H 0.2766 0.2792 0.8824 0.111 Uiso 1 1 calc R . .
O100 O 0.23026(16) 0.20451(17) 0.79553(17) 0.0915(8) Uani 1 1 d . . .
C101 C 0.2721(2) 0.1837(2) 0.8406(2) 0.0696(9) Uani 1 1 d . . .
O101 O 0.33154(16) 0.12587(18) 0.83870(18) 0.1005(8) Uani 1 1 d . B .
C102 C 0.3416(3) 0.0859(4) 0.7794(3) 0.1230(16) Uani 1 1 d D . .
H10D H 0.2823 0.0683 0.7819 0.148 Uiso 1 1 calc R A 1
H10E H 0.3776 0.1321 0.7205 0.148 Uiso 1 1 calc R A 1
C103 C 0.3851(5) 0.0050(4) 0.8030(4) 0.094(3) Uiso 0.592(9) 1 d PD B 1
H10F H 0.3581 -0.0336 0.8647 0.141 Uiso 0.592(9) 1 calc PR B 1
H10G H 0.4486 0.0245 0.7858 0.141 Uiso 0.592(9) 1 calc PR B 1
H10H H 0.3774 -0.0298 0.7743 0.141 Uiso 0.592(9) 1 calc PR B 1
C104 C 0.2936(10) -0.0063(8) 0.8365(8) 0.152(6) Uiso 0.408(9) 1 d PD B 2
H10I H 0.3159 -0.0349 0.8821 0.228 Uiso 0.408(9) 1 calc PR B 2
H10J H 0.3023 -0.0419 0.8050 0.228 Uiso 0.408(9) 1 calc PR B 2
H10K H 0.2300 -0.0047 0.8611 0.228 Uiso 0.408(9) 1 calc PR B 2

loop_
_atom_site_aniso_label
_atom_site_aniso_U_11
_atom_site_aniso_U_22
_atom_site_aniso_U_33
_atom_site_aniso_U_23
_atom_site_aniso_U_13
_atom_site_aniso_U_12
N1 0.0546(18) 0.0697(19) 0.069(2) -0.0335(17) -0.0121(17) 0.0105(15)
O1 0.0514(14) 0.143(2) 0.089(2) -0.0572(18) -0.0085(14) -0.0049(15)
O2 0.0978(18) 0.0909(18) 0.0784(18) -0.0496(16) -0.0091(15) 0.0128(14)
N2 0.069(2) 0.119(3) 0.086(2) -0.069(2) -0.0251(19) 0.025(2)
O3 0.0929(19) 0.123(2) 0.144(3) -0.091(2) -0.0293(18) 0.0440(17)
O4 0.0706(18) 0.194(3) 0.153(3) -0.126(3) -0.0166(19) 0.0005(19)
N3 0.081(2) 0.0620(19) 0.078(2) -0.0389(17) -0.0295(19) 0.0067(17)
O5 0.0847(17) 0.0596(14) 0.112(2) -0.0327(14) -0.0312(16) -0.0132(13)
O6 0.0833(18) 0.0719(16) 0.116(2) -0.0428(16) -0.0350(17) 0.0229(14)
N4 0.175(4) 0.058(2) 0.128(3) -0.017(2) -0.108(3) -0.006(2)
O7 0.207(3) 0.0829(19) 0.151(3) -0.0337(19) -0.120(3) -0.0193(19)
O8 0.316(5) 0.077(2) 0.160(3) 0.007(2) -0.166(4) -0.045(3)
C1 0.0306(14) 0.0541(17) 0.0393(17) -0.0261(14) -0.0081(13) 0.0045(12)
C2 0.0350(15) 0.0484(16) 0.0479(18) -0.0280(14) -0.0178(14) 0.0091(12)
C3 0.0392(15) 0.0488(16) 0.0543(19) -0.0305(15) -0.0182(15) 0.0065(12)
C4 0.0356(15) 0.0383(15) 0.0535(19) -0.0223(14) -0.0165(15) 0.0048(12)
C5 0.0408(17) 0.069(2) 0.075(2) -0.0417(19) -0.0306(18) 0.0169(14)
C6 0.061(2) 0.075(2) 0.064(2) -0.0416(19) -0.0359(19) 0.0196(16)
C7 0.0355(16) 0.0555(17) 0.0506(19) -0.0285(15) -0.0187(15) 0.0089(13)
C8 0.0302(14) 0.0415(15) 0.059(2) -0.0236(15) -0.0164(15) 0.0075(12)
C9 0.0475(18) 0.0583(19) 0.072(2) -0.0393(18) -0.0258(18) 0.0138(14)
C10 0.0336(16) 0.0627(19) 0.072(2) -0.0330(18) -0.0181(17) 0.0083(14)
C11 0.0427(18) 0.0576(18) 0.061(2) -0.0314(17) -0.0175(17) 0.0172(14)
C12 0.0515(18) 0.0492(17) 0.065(2) -0.0345(17) -0.0181(17) 0.0107(14)
C13 0.0335(15) 0.0502(17) 0.067(2) -0.0277(16) -0.0186(16) 0.0029(13)
C14 0.0551(18) 0.0581(18) 0.058(2) -0.0352(16) -0.0302(17) 0.0164(14)
C15 0.056(2) 0.112(3) 0.072(2) -0.062(2) -0.0354(19) 0.0246(18)
C16 0.080(2) 0.102(3) 0.065(2) -0.057(2) -0.037(2) 0.025(2)
C17 0.067(2) 0.0547(18) 0.057(2) -0.0332(16) -0.0292(18) 0.0144(15)
C18 0.0471(17) 0.0531(17) 0.0511(19) -0.0312(16) -0.0170(16) 0.0102(13)
C19 0.0460(17) 0.0558(17) 0.0458(18) -0.0284(15) -0.0207(15) 0.0069(13)
C20 0.064(2) 0.0602(19) 0.0463(19) -0.0337(16) -0.0189(17) 0.0146(16)
C21 0.063(2) 0.071(2) 0.079(3) -0.050(2) -0.0200(19) 0.0053(17)
C22 0.067(2) 0.080(2) 0.083(3) -0.059(2) -0.027(2) 0.0218(19)
C23 0.056(2) 0.076(2) 0.056(2) -0.0409(19) -0.0128(18) 0.0180(17)
C24 0.071(2) 0.075(2) 0.071(3) -0.040(2) -0.016(2) 0.0027(18)
C25 0.075(2) 0.0498(18) 0.053(2) -0.0278(17) -0.0059(19) 0.0092(17)
C26 0.0330(15) 0.0581(18) 0.0445(17) -0.0290(15) -0.0118(14) 0.0026(13)
C27 0.0382(15) 0.0545(17) 0.0480(18) -0.0270(15) -0.0131(15) 0.0027(13)
C28 0.0520(18) 0.068(2) 0.069(2) -0.0355(18) -0.0376(17) 0.0119(15)
C29 0.0520(18) 0.063(2) 0.079(2) -0.0454(19) -0.0299(18) 0.0073(15)
C30 0.0396(16) 0.0577(18) 0.0543(19) -0.0306(16) -0.0138(15) -0.0001(13)
C31 0.0433(16) 0.0546(18) 0.0513(19) -0.0287(16) -0.0176(15) 0.0104(13)
C32 0.0467(17) 0.0539(18) 0.058(2) -0.0352(16) -0.0183(16) 0.0028(14)
C33 0.0461(18) 0.064(2) 0.067(2) -0.0316(18) -0.0169(17) 0.0019(15)
C34 0.0543(19) 0.059(2) 0.068(2) -0.0314(18) -0.0181(18) -0.0066(16)
C35 0.060(2) 0.059(2) 0.058(2) -0.0306(17) -0.0224(18) 0.0041(16)
C36 0.064(2) 0.061(2) 0.064(2) -0.0283(18) -0.0288(18) 0.0071(16)
C37 0.0482(18) 0.0599(19) 0.062(2) -0.0290(17) -0.0228(17) -0.0018(15)
C38 0.0418(16) 0.0623(19) 0.0511(19) -0.0341(16) -0.0176(15) 0.0106(14)
C39 0.0414(15) 0.0516(17) 0.0482(18) -0.0312(15) -0.0186(14) 0.0115(13)
C40 0.0388(15) 0.0621(19) 0.0474(18) -0.0361(16) -0.0162(14) 0.0140(14)
C41 0.0385(16) 0.0563(18) 0.0498(18) -0.0346(16) -0.0118(15) 0.0123(13)
C42 0.0566(19) 0.072(2) 0.060(2) -0.0393(18) -0.0294(17) 0.0248(16)
C43 0.0521(19) 0.071(2) 0.076(2) -0.0423(19) -0.0341(18) 0.0121(16)
C44 0.0406(16) 0.0578(18) 0.0466(18) -0.0321(16) -0.0148(15) 0.0180(13)
C45 0.0552(18) 0.0572(18) 0.0462(18) -0.0280(16) -0.0201(16) 0.0144(15)
C46 0.073(2) 0.062(2) 0.073(2) -0.0433(19) -0.040(2) 0.0175(17)
C47 0.080(2) 0.0482(18) 0.073(2) -0.0267(18) -0.042(2) 0.0125(16)
C48 0.084(2) 0.061(2) 0.055(2) -0.0253(18) -0.0344(19) 0.0162(18)
C49 0.065(2) 0.0560(19) 0.050(2) -0.0301(17) -0.0245(18) 0.0120(16)
N5 0.122(3) 0.181(5) 0.104(3) -0.099(4) -0.075(3) 0.078(3)
O9 0.156(3) 0.226(4) 0.085(2) -0.071(3) -0.075(2) 0.098(3)
O10 0.186(4) 0.254(5) 0.147(3) -0.135(3) -0.118(3) 0.072(3)
N6 0.103(3) 0.088(2) 0.085(3) -0.050(2) -0.063(2) 0.021(2)
O11 0.132(2) 0.175(3) 0.091(2) -0.090(2) -0.051(2) 0.050(2)
O12 0.132(2) 0.132(2) 0.119(2) -0.0683(19) -0.093(2) 0.0425(19)
N7 0.059(2) 0.088(2) 0.095(3) -0.057(2) -0.019(2) 0.0039(19)
O13 0.0659(17) 0.131(2) 0.120(2) -0.064(2) -0.0307(17) 0.0014(16)
O14 0.0887(19) 0.0766(19) 0.127(3) -0.0294(19) -0.0119(19) -0.0058(16)
N8 0.058(2) 0.072(2) 0.108(3) -0.033(2) -0.019(2) -0.0190(18)
O15 0.0825(19) 0.0646(18) 0.177(3) -0.018(2) -0.042(2) -0.0127(15)
O16 0.0800(18) 0.100(2) 0.165(3) -0.0357(19) -0.056(2) -0.0353(15)
C50 0.0359(15) 0.0464(16) 0.0480(18) -0.0291(14) -0.0131(14) 0.0055(12)
C51 0.0360(15) 0.0447(15) 0.0446(17) -0.0278(14) -0.0062(14) 0.0012(12)
C52 0.0437(16) 0.0523(17) 0.0469(18) -0.0299(15) -0.0103(15) 0.0093(13)
C53 0.0540(19) 0.076(2) 0.066(2) -0.0480(19) -0.0207(18) 0.0259(16)
C54 0.075(2) 0.083(2) 0.062(2) -0.053(2) -0.0266(19) 0.0269(18)
C55 0.0465(17) 0.0651(19) 0.0472(19) -0.0331(16) -0.0145(15) 0.0052(14)
C56 0.0433(16) 0.0482(16) 0.0491(18) -0.0243(15) -0.0134(15) 0.0059(13)
C57 0.063(2) 0.075(2) 0.053(2) -0.0395(19) -0.0203(18) 0.0171(17)
C58 0.072(2) 0.080(2) 0.065(2) -0.038(2) -0.024(2) 0.0118(19)
C59 0.070(2) 0.097(3) 0.050(2) -0.027(2) -0.014(2) 0.020(2)
C60 0.079(3) 0.124(4) 0.063(3) -0.060(3) -0.035(2) 0.039(2)
C61 0.113(3) 0.115(3) 0.096(3) -0.079(3) -0.055(3) 0.037(3)
C62 0.112(3) 0.085(2) 0.080(3) -0.056(2) -0.056(2) 0.028(2)
C63 0.0286(14) 0.0453(15) 0.0514(18) -0.0264(14) -0.0149(14) 0.0040(11)
C64 0.0389(16) 0.0476(16) 0.060(2) -0.0310(15) -0.0197(16) 0.0098(13)
C65 0.0482(17) 0.0643(19) 0.071(2) -0.0434(18) -0.0261(17) 0.0222(15)
C66 0.0481(17) 0.0596(18) 0.070(2) -0.0378(17) -0.0292(17) 0.0186(14)
C67 0.0380(15) 0.0435(15) 0.0572(19) -0.0242(15) -0.0210(15) 0.0021(12)
C68 0.0344(15) 0.0477(16) 0.0538(18) -0.0301(15) -0.0151(14) 0.0051(12)
C69 0.0421(17) 0.0453(16) 0.063(2) -0.0319(16) -0.0260(16) 0.0058(13)
C70 0.0465(18) 0.077(2) 0.068(2) -0.0474(19) -0.0248(18) 0.0101(15)
C71 0.0508(19) 0.084(2) 0.068(2) -0.047(2) -0.0213(18) 0.0111(16)
C72 0.069(2) 0.0537(18) 0.067(2) -0.0379(18) -0.036(2) 0.0105(16)
C73 0.062(2) 0.0597(19) 0.089(3) -0.044(2) -0.048(2) 0.0200(16)
C74 0.0513(18) 0.0620(19) 0.076(2) -0.0434(18) -0.0289(18) 0.0159(14)
C75 0.0439(16) 0.0421(15) 0.0449(17) -0.0227(14) -0.0121(14) 0.0036(13)
C76 0.0437(16) 0.0429(16) 0.0494(18) -0.0249(14) -0.0163(15) 0.0074(13)
C77 0.0536(19) 0.0502(18) 0.069(2) -0.0268(17) -0.0234(18) 0.0168(15)
C78 0.0520(19) 0.0416(16) 0.071(2) -0.0219(16) -0.0175(18) 0.0044(15)
C79 0.0555(19) 0.0510(18) 0.065(2) -0.0281(17) -0.0239(18) 0.0001(15)
C80 0.0464(17) 0.0495(17) 0.057(2) -0.0286(16) -0.0155(16) 0.0048(14)
C81 0.056(2) 0.0517(19) 0.071(2) -0.0331(18) -0.0231(19) 0.0014(16)
C82 0.071(2) 0.070(2) 0.074(3) -0.025(2) -0.034(2) 0.0050(19)
C83 0.062(2) 0.063(2) 0.073(2) -0.0269(19) -0.024(2) -0.0008(18)
C84 0.047(2) 0.067(2) 0.081(3) -0.044(2) -0.022(2) -0.0010(18)
C85 0.069(2) 0.074(2) 0.104(3) -0.048(2) -0.045(2) 0.009(2)
C86 0.070(2) 0.0579(19) 0.092(3) -0.0228(19) -0.049(2) -0.0087(17)
C87 0.0417(16) 0.0500(17) 0.0467(18) -0.0274(15) -0.0170(15) 0.0107(13)
C88 0.0383(15) 0.0485(16) 0.0457(17) -0.0294(14) -0.0160(14) 0.0095(12)
C89 0.0365(15) 0.0462(16) 0.0488(18) -0.0268(14) -0.0177(14) 0.0091(12)
C90 0.0404(16) 0.0575(18) 0.0429(18) -0.0250(15) -0.0140(15) 0.0042(14)
C91 0.0358(16) 0.065(2) 0.058(2) -0.0309(17) -0.0155(15) 0.0136(14)
C92 0.0449(17) 0.0598(19) 0.069(2) -0.0334(18) -0.0226(17) 0.0174(15)
C93 0.0330(15) 0.0597(19) 0.0449(18) -0.0282(16) -0.0067(14) 0.0018(13)
C94 0.0377(16) 0.062(2) 0.063(2) -0.0275(18) -0.0145(16) -0.0033(15)
C95 0.0481(18) 0.067(2) 0.061(2) -0.0279(18) -0.0113(17) 0.0031(16)
C96 0.0393(18) 0.063(2) 0.066(2) -0.0277(18) -0.0082(17) -0.0103(16)
C97 0.0339(17) 0.080(2) 0.076(3) -0.033(2) -0.0154(18) -0.0077(16)
C98 0.0433(17) 0.064(2) 0.067(2) -0.0266(18) -0.0240(17) 0.0072(15)
C100 0.073(2) 0.067(2) 0.079(3) -0.026(2) -0.036(2) 0.0043(17)
O100 0.0939(19) 0.1045(19) 0.107(2) -0.0580(17) -0.0609(17) 0.0345(15)
C101 0.058(2) 0.070(2) 0.079(3) -0.030(2) -0.030(2) 0.0049(18)
O101 0.0877(18) 0.112(2) 0.127(2) -0.0658(19) -0.0552(18) 0.0442(16)
C102 0.118(4) 0.163(5) 0.123(4) -0.097(4) -0.047(3) 0.067(4)

loop_
_atom_type_symbol
_atom_type_description
_atom_type_scat_dispersion_real
_atom_type_scat_dispersion_imag
_atom_type_scat_source
C C 0.0181 0.0091 'International Tables Vol C Tables 4.2.6.8 and 6.1.1.4'
H H 0.0000 0.0000 'International Tables Vol C Tables 4.2.6.8 and 6.1.1.4'
N N 0.0311 0.0180 'International Tables Vol C Tables 4.2.6.8 and 6.1.1.4'
O O 0.0492 0.0322 'International Tables Vol C Tables 4.2.6.8 and 6.1.1.4'

loop_
_geom_angle_atom_site_label_1
_geom_angle_atom_site_label_2
_geom_angle_atom_site_label_3
_geom_angle
_geom_angle_publ_flag
O1 N1 O2 123.1(3) y
O1 N1 C11 118.8(3) y
O2 N1 C11 118.0(3) y
O3 N2 O4 123.1(3) y
O3 N2 C23 119.4(3) y
O4 N2 C23 117.5(3) y
O6 N3 O5 123.7(3) y
O6 N3 C35 117.7(3) y
O5 N3 C35 118.6(3) y
O8 N4 O7 122.5(3) y
O8 N4 C47 118.2(3) y
O7 N4 C47 119.3(3) y
C26 C1 C39 101.9(2) y
C26 C1 C19 113.8(2) y
C39 C1 C19 109.8(2) y
C26 C1 C2 117.1(2) y
C39 C1 C2 113.8(2) y
C19 C1 C2 100.7(2) y
C3 C2 C7 120.0(2) y
C3 C2 C1 128.9(2) y
C7 C2 C1 111.1(2) y
C2 C3 C4 120.6(2) y
C2 C3 H3 119.7 ?
C4 C3 H3 119.7 ?
C3 C4 C5 118.2(3) y
C3 C4 C8 121.6(2) y
C5 C4 C8 120.1(2) y
C6 C5 C4 121.5(2) y
C6 C5 H5 119.3 ?
C4 C5 H5 119.3 ?
C7 C6 C5 119.0(2) y
C7 C6 H6 120.5 ?
C5 C6 H6 120.5 ?
C6 C7 C2 120.8(3) y
C6 C7 C14 131.5(3) y
C2 C7 C14 107.8(2) y
C13 C8 C9 117.7(3) y
C13 C8 C4 121.7(2) y
C9 C8 C4 120.6(2) y
C10 C9 C8 121.9(3) y
C10 C9 H9 119.1 ?
C8 C9 H9 119.1 ?
C9 C10 C11 118.3(3) y
C9 C10 H10 120.8 ?
C11 C10 H10 120.8 ?
C12 C11 C10 122.0(3) y
C12 C11 N1 119.2(3) y
C10 C11 N1 118.8(3) y
C11 C12 C13 118.6(3) y
C11 C12 H12 120.7 ?
C13 C12 H12 120.7 ?
C8 C13 C12 121.4(2) y
C8 C13 H13 119.3 ?
C12 C13 H13 119.3 ?
C19 C14 C15 118.9(3) y
C19 C14 C7 110.3(2) y
C15 C14 C7 130.8(3) y
C16 C15 C14 119.4(3) y
C16 C15 H15 120.3 ?
C14 C15 H15 120.3 ?
C15 C16 C17 121.8(3) y
C15 C16 H16 119.1 ?
C17 C16 H16 119.1 ?
C16 C17 C18 118.6(3) y
C16 C17 C20 121.4(3) y
C18 C17 C20 120.1(3) y
C19 C18 C17 119.7(2) y
C19 C18 H18 120.2 ?
C17 C18 H18 120.2 ?
C18 C19 C14 121.6(2) y
C18 C19 C1 128.4(2) y
C14 C19 C1 109.9(2) y
C25 C20 C21 118.7(3) y
C25 C20 C17 120.6(3) y
C21 C20 C17 120.7(3) y
C22 C21 C20 120.5(3) y
C22 C21 H21 119.7 ?
C20 C21 H21 119.7 ?
C23 C22 C21 119.0(3) y
C23 C22 H22 120.5 ?
C21 C22 H22 120.5 ?
C22 C23 C24 121.9(3) y
C22 C23 N2 118.9(3) y
C24 C23 N2 119.1(3) y
C23 C24 C25 118.2(3) y
C23 C24 H24 120.9 ?
C25 C24 H24 120.9 ?
C20 C25 C24 121.6(3) y
C20 C25 H25 119.2 ?
C24 C25 H25 119.2 ?
C31 C26 C27 120.2(2) y
C31 C26 C1 130.1(2) y
C27 C26 C1 109.7(2) y
C28 C27 C26 120.0(3) y
C28 C27 C38 130.9(3) y
C26 C27 C38 109.1(2) y
C29 C28 C27 119.2(3) y
C29 C28 H28 120.4 ?
C27 C28 H28 120.4 ?
C28 C29 C30 122.3(2) y
C28 C29 H29 118.8 ?
C30 C29 H29 118.8 ?
C29 C30 C31 118.0(3) y
C29 C30 C32 119.6(2) y
C31 C30 C32 122.4(3) y
C26 C31 C30 120.3(2) y
C26 C31 H31 119.9 ?
C30 C31 H31 119.9 ?
C37 C32 C33 117.6(3) y
C37 C32 C30 120.9(2) y
C33 C32 C30 121.4(3) y
C34 C33 C32 121.6(3) y
C34 C33 H33 119.2 ?
C32 C33 H33 119.2 ?
C35 C34 C33 119.2(3) y
C35 C34 H34 120.4 ?
C33 C34 H34 120.4 ?
C34 C35 C36 121.6(3) y
C34 C35 N3 118.1(3) y
C36 C35 N3 120.3(3) y
C35 C36 C37 119.1(3) y
C35 C36 H36 120.5 ?
C37 C36 H36 120.5 ?
C36 C37 C32 120.9(2) y
C36 C37 H37 119.6 ?
C32 C37 H37 119.6 ?
C43 C38 C39 120.2(3) y
C43 C38 C27 131.4(2) y
C39 C38 C27 108.4(2) y
C40 C39 C38 120.5(3) y
C40 C39 C1 128.9(2) y
C38 C39 C1 110.6(2) y
C39 C40 C41 120.7(2) y
C39 C40 H40 119.7 ?
C41 C40 H40 119.7 ?
C40 C41 C42 117.7(2) y
C40 C41 C44 121.4(2) y
C42 C41 C44 120.8(3) y
C43 C42 C41 121.8(3) y
C43 C42 H42 119.1 ?
C41 C42 H42 119.1 ?
C42 C43 C38 119.0(2) y
C42 C43 H43 120.5 ?
C38 C43 H43 120.5 ?
C45 C44 C49 118.0(3) y
C45 C44 C41 121.0(3) y
C49 C44 C41 120.9(2) y
C46 C45 C44 121.9(3) y
C46 C45 H45 119.1 ?
C44 C45 H45 119.1 ?
C45 C46 C47 118.0(3) y
C45 C46 H46 121 ?
C47 C46 H46 121 ?
C48 C47 C46 121.9(3) y
C48 C47 N4 120.3(3) y
C46 C47 N4 117.8(3) y
C49 C48 C47 118.9(3) y
C49 C48 H48 120.6 ?
C47 C48 H48 120.6 ?
C48 C49 C44 121.4(3) y
C48 C49 H49 119.3 ?
C44 C49 H49 119.3 ?
O9 N5 O10 124.1(4) y
O9 N5 C60 118.4(5) y
O10 N5 C60 117.5(5) y
O11 N6 O12 123.1(3) y
O11 N6 C72 117.7(3) y
O12 N6 C72 119.2(4) y
O14 N7 O13 123.0(3) y
O14 N7 C84 119.4(3) y
O13 N7 C84 117.6(4) y
O16 N8 O15 122.2(3) y
O16 N8 C96 119.6(3) y
O15 N8 C96 118.1(3) y
C63 C50 C75 114.23(19) y
C63 C50 C88 118.4(2) y
C75 C50 C88 100.18(19) y
C63 C50 C51 101.77(19) y
C75 C50 C51 114.0(2) y
C88 C50 C51 108.77(18) y
C56 C51 C52 121.8(2) y
C56 C51 C50 128.3(2) y
C52 C51 C50 109.5(2) y
C51 C52 C53 120.3(3) y
C51 C52 C64 110.0(2) y
C53 C52 C64 129.7(3) y
C54 C53 C52 117.1(3) y
C54 C53 H53 121.5 ?
C52 C53 H53 121.5 ?
C53 C54 C55 123.3(3) y
C53 C54 H54 118.4 ?
C55 C54 H54 118.4 ?
C54 C55 C56 118.4(3) y
C54 C55 C57 119.9(3) y
C56 C55 C57 121.7(3) y
C51 C56 C55 119.0(2) y
C51 C56 H56 120.5 ?
C55 C56 H56 120.5 ?
C58 C57 C62 118.9(3) y
C58 C57 C55 121.0(3) y
C62 C57 C55 120.1(3) y
C57 C58 C59 120.4(3) y
C57 C58 H58 119.8 ?
C59 C58 H58 119.8 ?
C60 C59 C58 117.9(3) y
C60 C59 H59 121 ?
C58 C59 H59 121 ?
C61 C60 C59 122.3(3) y
C61 C60 N5 120.1(4) y
C59 C60 N5 117.5(4) y
C60 C61 C62 119.9(3) y
C60 C61 H61 120.1 ?
C62 C61 H61 120.1 ?
C61 C62 C57 120.5(3) y
C61 C62 H62 119.8 ?
C57 C62 H62 119.8 ?
C68 C63 C64 119.4(2) y
C68 C63 C50 130.5(2) y
C64 C63 C50 110.0(2) y
C65 C64 C63 120.8(3) y
C65 C64 C52 130.7(2) y
C63 C64 C52 108.5(2) y
C66 C65 C64 119.0(3) y
C66 C65 H65 120.5 ?
C64 C65 H65 120.5 ?
C65 C66 C67 122.5(3) y
C65 C66 H66 118.8 ?
C67 C66 H66 118.8 ?
C66 C67 C68 118.6(2) y
C66 C67 C69 119.0(2) y
C68 C67 C69 122.3(2) y
C63 C68 C67 119.7(2) y
C63 C68 H68 120.1 ?
C67 C68 H68 120.1 ?
C70 C69 C74 118.3(3) y
C70 C69 C67 121.4(2) y
C74 C69 C67 120.1(3) y
C69 C70 C71 121.4(3) y
C69 C70 H70 119.3 ?
C71 C70 H70 119.3 ?
C72 C71 C70 119.0(3) y
C72 C71 H71 120.5 ?
C70 C71 H71 120.5 ?
C71 C72 C73 122.1(3) y
C71 C72 N6 120.5(3) y
C73 C72 N6 117.4(3) y
C74 C73 C72 118.5(3) y
C74 C73 H73 120.8 ?
C72 C73 H73 120.8 ?
C73 C74 C69 120.7(3) y
C73 C74 H74 119.6 ?
C69 C74 H74 119.6 ?
C80 C75 C76 120.9(2) y
C80 C75 C50 127.5(2) y
C76 C75 C50 111.6(2) y
C77 C76 C75 119.0(2) y
C77 C76 C87 132.7(3) y
C75 C76 C87 108.3(2) y
C76 C77 C78 120.3(3) y
C76 C77 H77 119.9 ?
C78 C77 H77 119.9 ?
C77 C78 C79 121.5(3) y
C77 C78 H78 119.2 ?
C79 C78 H78 119.2 ?
C78 C79 C80 118.0(2) y
C78 C79 C81 122.4(3) y
C80 C79 C81 119.5(3) y
C75 C80 C79 120.3(3) y
C75 C80 H80 119.9 ?
C79 C80 H80 119.9 ?
C86 C81 C82 118.5(3) y
C86 C81 C79 120.8(3) y
C82 C81 C79 120.6(3) y
C83 C82 C81 121.4(3) y
C83 C82 H82 119.3 ?
C81 C82 H82 119.3 ?
C84 C83 C82 117.2(3) y
C84 C83 H83 121.4 ?
C82 C83 H83 121.4 ?
C85 C84 C83 122.1(3) y
C85 C84 N7 119.8(3) y
C83 C84 N7 118.1(3) y
C84 C85 C86 120.1(3) y
C84 C85 H85 120 ?
C86 C85 H85 120 ?
C81 C86 C85 120.6(3) y
C81 C86 H86 119.7 ?
C85 C86 H86 119.7 ?
C92 C87 C88 119.0(2) y
C92 C87 C76 131.9(2) y
C88 C87 C76 109.2(2) y
C89 C88 C87 121.4(2) y
C89 C88 C50 127.7(2) y
C87 C88 C50 110.3(2) y
C88 C89 C90 119.9(2) y
C88 C89 H89 120.1 ?
C90 C89 H89 120.1 ?
C89 C90 C91 118.4(2) y
C89 C90 C93 119.9(2) y
C91 C90 C93 121.7(2) y
C92 C91 C90 121.7(2) y
C92 C91 H91 119.1 ?
C90 C91 H91 119.1 ?
C91 C92 C87 119.6(2) y
C91 C92 H92 120.2 ?
C87 C92 H92 120.2 ?
C98 C93 C94 117.5(2) y
C98 C93 C90 122.3(3) y
C94 C93 C90 120.1(2) y
C95 C94 C93 121.8(3) y
C95 C94 H94 119.1 ?
C93 C94 H94 119.1 ?
C94 C95 C96 119.0(3) y
C94 C95 H95 120.5 ?
C96 C95 H95 120.5 ?
C97 C96 C95 120.9(3) y
C97 C96 N8 119.2(3) y
C95 C96 N8 119.9(3) y
C98 C97 C96 118.8(3) y
C98 C97 H97 120.6 ?
C96 C97 H97 120.6 ?
C97 C98 C93 122.0(3) y
C97 C98 H98 119 ?
C93 C98 H98 119 ?
C101 C100 H10A 109.5 ?
C101 C100 H10B 109.5 ?
H10A C100 H10B 109.5 ?
C101 C100 H10C 109.5 ?
H10A C100 H10C 109.5 ?
H10B C100 H10C 109.5 ?
O100 C101 O101 122.5(3) y
O100 C101 C100 126.4(3) y
O101 C101 C100 111.0(3) y
C101 O101 C102 116.7(3) y
C104 C102 C103 56.4(6) y
C104 C102 O101 102.4(6) y
C103 C102 O101 110.1(4) y
C104 C102 H10D 60 ?
C103 C102 H10D 109.6 ?
O101 C102 H10D 109.6 ?
C104 C102 H10E 147.9 ?
C103 C102 H10E 109.6 ?
O101 C102 H10E 109.6 ?
H10D C102 H10E 108.2 ?
C102 C103 H10F 109.5 ?
C102 C103 H10G 109.5 ?
H10F C103 H10G 109.5 ?
C102 C103 H10H 109.5 ?
H10F C103 H10H 109.5 ?
H10G C103 H10H 109.5 ?
C102 C104 H10I 109.5 ?
C102 C104 H10J 109.5 ?
H10I C104 H10J 109.5 ?
C102 C104 H10K 109.5 ?
H10I C104 H10K 109.5 ?
H10J C104 H10K 109.5 ?

loop_
_geom_bond_atom_site_label_1
_geom_bond_atom_site_label_2
_geom_bond_distance
_geom_bond_publ_flag
N1 O1 1.220(3) y
N1 O2 1.223(3) y
N1 C11 1.464(4) y
N2 O3 1.201(3) y
N2 O4 1.225(3) y
N2 C23 1.467(4) y
N3 O6 1.226(3) y
N3 O5 1.227(3) y
N3 C35 1.465(4) y
N4 O8 1.219(4) y
N4 O7 1.223(3) y
N4 C47 1.452(4) y
C1 C26 1.526(3) y
C1 C39 1.529(3) y
C1 C19 1.531(3) y
C1 C2 1.538(3) y
C2 C3 1.378(3) y
C2 C7 1.391(3) y
C3 C4 1.393(3) y
C3 H3 0.94 ?
C4 C5 1.405(4) y
C4 C8 1.487(3) y
C5 C6 1.381(4) y
C5 H5 0.94 ?
C6 C7 1.378(3) y
C6 H6 0.94 ?
C7 C14 1.457(4) y
C8 C13 1.383(3) y
C8 C9 1.403(3) y
C9 C10 1.370(4) y
C9 H9 0.94 ?
C10 C11 1.378(4) y
C10 H10 0.94 ?
C11 C12 1.376(4) y
C12 C13 1.385(4) y
C12 H12 0.94 ?
C13 H13 0.94 ?
C14 C19 1.386(3) y
C14 C15 1.406(4) y
C15 C16 1.371(4) y
C15 H15 0.94 ?
C16 C17 1.389(4) y
C16 H16 0.94 ?
C17 C18 1.408(4) y
C17 C20 1.475(4) y
C18 C19 1.370(3) y
C18 H18 0.94 ?
C20 C25 1.364(4) y
C20 C21 1.395(4) y
C21 C22 1.372(4) y
C21 H21 0.94 ?
C22 C23 1.368(4) y
C22 H22 0.94 ?
C23 C24 1.372(4) y
C24 C25 1.380(4) y
C24 H24 0.94 ?
C25 H25 0.94 ?
C26 C31 1.368(3) y
C26 C27 1.411(3) y
C27 C28 1.388(3) y
C27 C38 1.469(4) y
C28 C29 1.359(4) y
C28 H28 0.94 ?
C29 C30 1.405(4) y
C29 H29 0.94 ?
C30 C31 1.407(3) y
C30 C32 1.475(4) y
C31 H31 0.94 ?
C32 C37 1.395(4) y
C32 C33 1.401(3) y
C33 C34 1.374(4) y
C33 H33 0.94 ?
C34 C35 1.363(4) y
C34 H34 0.94 ?
C35 C36 1.376(4) y
C36 C37 1.388(4) y
C36 H36 0.94 ?
C37 H37 0.94 ?
C38 C43 1.385(4) y
C38 C39 1.399(3) y
C39 C40 1.363(3) y
C40 C41 1.403(3) y
C40 H40 0.94 ?
C41 C42 1.410(3) y
C41 C44 1.480(4) y
C42 C43 1.373(4) y
C42 H42 0.94 ?
C43 H43 0.94 ?
C44 C45 1.389(3) y
C44 C49 1.395(4) y
C45 C46 1.371(4) y
C45 H45 0.94 ?
C46 C47 1.390(4) y
C46 H46 0.94 ?
C47 C48 1.376(4) y
C48 C49 1.367(4) y
C48 H48 0.94 ?
C49 H49 0.94 ?
N5 O9 1.209(5) y
N5 O10 1.226(5) y
N5 C60 1.464(5) y
N6 O11 1.208(4) y
N6 O12 1.220(3) y
N6 C72 1.467(4) y
N7 O14 1.215(4) y
N7 O13 1.237(3) y
N7 C84 1.472(4) y
N8 O16 1.207(3) y
N8 O15 1.222(3) y
N8 C96 1.451(4) y
C50 C63 1.525(3) y
C50 C75 1.537(3) y
C50 C88 1.537(3) y
C50 C51 1.542(3) y
C51 C56 1.371(3) y
C51 C52 1.391(3) y
C52 C53 1.399(3) y
C52 C64 1.453(3) y
C53 C54 1.376(4) y
C53 H53 0.94 ?
C54 C55 1.398(4) y
C54 H54 0.94 ?
C55 C56 1.399(3) y
C55 C57 1.479(4) y
C56 H56 0.94 ?
C57 C58 1.371(4) y
C57 C62 1.403(4) y
C58 C59 1.398(4) y
C58 H58 0.94 ?
C59 C60 1.389(5) y
C59 H59 0.94 ?
C60 C61 1.333(5) y
C61 C62 1.366(4) y
C61 H61 0.94 ?
C62 H62 0.94 ?
C63 C68 1.387(3) y
C63 C64 1.412(3) y
C64 C65 1.374(3) y
C65 C66 1.370(4) y
C65 H65 0.94 ?
C66 C67 1.386(3) y
C66 H66 0.94 ?
C67 C68 1.407(3) y
C67 C69 1.491(4) y
C68 H68 0.94 ?
C69 C70 1.373(4) y
C69 C74 1.395(3) y
C70 C71 1.386(4) y
C70 H70 0.94 ?
C71 C72 1.341(4) y
C71 H71 0.94 ?
C72 C73 1.387(4) y
C73 C74 1.376(4) y
C73 H73 0.94 ?
C74 H74 0.94 ?
C75 C80 1.367(3) y
C75 C76 1.395(3) y
C76 C77 1.370(3) y
C76 C87 1.457(3) y
C77 C78 1.375(4) y
C77 H77 0.94 ?
C78 C79 1.384(4) y
C78 H78 0.94 ?
C79 C80 1.401(4) y
C79 C81 1.482(4) y
C80 H80 0.94 ?
C81 C86 1.361(4) y
C81 C82 1.402(4) y
C82 C83 1.396(4) y
C82 H82 0.94 ?
C83 C84 1.373(4) y
C83 H83 0.94 ?
C84 C85 1.356(4) y
C85 C86 1.380(4) y
C85 H85 0.94 ?
C86 H86 0.94 ?
C87 C92 1.385(3) y
C87 C88 1.411(3) y
C88 C89 1.375(3) y
C89 C90 1.396(3) y
C89 H89 0.94 ?
C90 C91 1.409(4) y
C90 C93 1.484(3) y
C91 C92 1.380(4) y
C91 H91 0.94 ?
C92 H92 0.94 ?
C93 C98 1.387(3) y
C93 C94 1.398(4) y
C94 C95 1.366(4) y
C94 H94 0.94 ?
C95 C96 1.386(4) y
C95 H95 0.94 ?
C96 C97 1.388(4) y
C97 C98 1.370(4) y
C97 H97 0.94 ?
C98 H98 0.94 ?
C100 C101 1.494(4) y
C100 H10a 0.97 ?
C100 H10b 0.97 ?
C100 H10c 0.97 ?
O100 C101 1.195(4) y
C101 O101 1.339(4) y
O101 C102 1.478(4) y
C102 C104 1.431(11) y
C102 C103 1.455(7) y
C102 H10d 0.98 ?
C102 H10e 0.98 ?
C103 H10f 0.97 ?
C103 H10g 0.97 ?
C103 H10h 0.97 ?
C104 H10i 0.97 ?
C104 H10j 0.97 ?
C104 H10k 0.97 ?

loop_
_geom_hbond_atom_site_label_D
_geom_hbond_atom_site_label_H
_geom_hbond_atom_site_label_A
_geom_hbond_distance_DH
_geom_hbond_distance_HA
_geom_hbond_distance_DA
_geom_hbond_angle_DHA
_geom_hbond_site_symmetry_A
C9 H9 O7 0.94 2.58 3.330(4) 136.6 2_665
C45 H45 O10 0.94 2.51 3.398(4) 157.9 2_666
C46 H46 O9 0.94 2.49 3.243(4) 137.6 2_666
C58 H58 O3 0.94 2.42 3.337(4) 166 1_655
C82 H82 O4 0.94 2.59 3.208(4) 123.9 1_655
C89 H89 O100 0.94 2.48 3.400(3) 166.6 2_666
C98 H98 O9 0.94 2.52 3.293(4) 140.1 2_766

loop_
_geom_torsion_atom_site_label_1
_geom_torsion_atom_site_label_2
_geom_torsion_atom_site_label_3
_geom_torsion_atom_site_label_4
_geom_torsion
_geom_torsion_publ_flag
C26 C1 C2 C3 55.0(4) y
C39 C1 C2 C3 -63.6(3) y
C19 C1 C2 C3 178.9(3) y
C26 C1 C2 C7 -126.5(2) y
C39 C1 C2 C7 114.9(2) y
C19 C1 C2 C7 -2.5(3) y
C7 C2 C3 C4 -0.3(4) y
C1 C2 C3 C4 178.1(2) y
C2 C3 C4 C5 1.4(4) y
C2 C3 C4 C8 -176.0(2) y
C3 C4 C5 C6 -1.7(4) y
C8 C4 C5 C6 175.8(2) y
C4 C5 C6 C7 0.7(4) y
C5 C6 C7 C2 0.5(4) y
C5 C6 C7 C14 -179.1(3) y
C3 C2 C7 C6 -0.7(4) y
C1 C2 C7 C6 -179.4(2) y
C3 C2 C7 C14 179.0(2) y
C1 C2 C7 C14 0.2(3) y
C3 C4 C8 C13 -24.8(4) y
C5 C4 C8 C13 157.8(3) y
C3 C4 C8 C9 155.0(2) y
C5 C4 C8 C9 -22.4(4) y
C13 C8 C9 C10 2.2(4) y
C4 C8 C9 C10 -177.7(3) y
C8 C9 C10 C11 -0.8(4) y
C9 C10 C11 C12 -0.8(4) y
C9 C10 C11 N1 178.2(3) y
O1 N1 C11 C12 160.7(3) y
O2 N1 C11 C12 -19.4(4) y
O1 N1 C11 C10 -18.3(4) y
O2 N1 C11 C10 161.6(3) y
C10 C11 C12 C13 1.0(4) y
N1 C11 C12 C13 -178.0(3) y
C9 C8 C13 C12 -2.0(4) y
C4 C8 C13 C12 177.9(2) y
C11 C12 C13 C8 0.5(4) y
C6 C7 C14 C19 -177.9(3) y
C2 C7 C14 C19 2.5(3) y
C6 C7 C14 C15 1.5(5) y
C2 C7 C14 C15 -178.1(3) y
C19 C14 C15 C16 -0.8(5) y
C7 C14 C15 C16 179.9(3) y
C14 C15 C16 C17 1.6(5) y
C15 C16 C17 C18 -0.3(5) y
C15 C16 C17 C20 -179.7(3) y
C16 C17 C18 C19 -1.8(4) y
C20 C17 C18 C19 177.6(3) y
C17 C18 C19 C14 2.7(4) y
C17 C18 C19 C1 -174.6(2) y
C15 C14 C19 C18 -1.4(4) y
C7 C14 C19 C18 178.1(2) y
C15 C14 C19 C1 176.3(3) y
C7 C14 C19 C1 -4.2(3) y
C26 C1 C19 C18 -52.3(4) y
C39 C1 C19 C18 61.2(3) y
C2 C1 C19 C18 -178.5(3) y
C26 C1 C19 C14 130.2(2) y
C39 C1 C19 C14 -116.3(2) y
C2 C1 C19 C14 4.0(3) y
C16 C17 C20 C25 -126.5(3) y
C18 C17 C20 C25 54.1(4) y
C16 C17 C20 C21 53.9(4) y
C18 C17 C20 C21 -125.5(3) y
C25 C20 C21 C22 -3.4(5) y
C17 C20 C21 C22 176.3(3) y
C20 C21 C22 C23 1.7(5) y
C21 C22 C23 C24 0.9(5) y
C21 C22 C23 N2 -176.3(3) y
O3 N2 C23 C22 -2.5(5) y
O4 N2 C23 C22 179.5(3) y
O3 N2 C23 C24 -179.8(3) y
O4 N2 C23 C24 2.2(5) y
C22 C23 C24 C25 -1.6(5) y
N2 C23 C24 C25 175.6(3) y
C21 C20 C25 C24 2.6(5) y
C17 C20 C25 C24 -177.0(3) y
C23 C24 C25 C20 -0.2(5) y
C39 C1 C26 C31 175.7(3) y
C19 C1 C26 C31 -66.1(3) y
C2 C1 C26 C31 50.9(4) y
C39 C1 C26 C27 -5.6(3) y
C19 C1 C26 C27 112.6(3) y
C2 C1 C26 C27 -130.3(2) y
C31 C26 C27 C28 1.5(4) y
C1 C26 C27 C28 -177.4(2) y
C31 C26 C27 C38 -177.4(2) y
C1 C26 C27 C38 3.7(3) y
C26 C27 C28 C29 -1.7(4) y
C38 C27 C28 C29 176.9(3) y
C27 C28 C29 C30 0.6(5) y
C28 C29 C30 C31 0.7(4) y
C28 C29 C30 C32 -178.5(3) y
C27 C26 C31 C30 -0.2(4) y
C1 C26 C31 C30 178.4(2) y
C29 C30 C31 C26 -0.9(4) y
C32 C30 C31 C26 178.2(2) y
C29 C30 C32 C37 150.2(3) y
C31 C30 C32 C37 -28.9(4) y
C29 C30 C32 C33 -26.3(4) y
C31 C30 C32 C33 154.6(3) y
C37 C32 C33 C34 0.0(4) y
C30 C32 C33 C34 176.6(3) y
C32 C33 C34 C35 -1.6(5) y
C33 C34 C35 C36 3.4(5) y
C33 C34 C35 N3 -177.3(3) y
O6 N3 C35 C34 168.4(3) y
O5 N3 C35 C34 -11.0(4) y
O6 N3 C35 C36 -12.3(4) y
O5 N3 C35 C36 168.4(3) y
C34 C35 C36 C37 -3.5(5) y
N3 C35 C36 C37 177.2(3) y
C35 C36 C37 C32 1.9(5) y
C33 C32 C37 C36 -0.2(4) y
C30 C32 C37 C36 -176.8(3) y
C28 C27 C38 C43 0.0(5) y
C26 C27 C38 C43 178.8(3) y
C28 C27 C38 C39 -178.8(3) y
C26 C27 C38 C39 0.0(3) y
C43 C38 C39 C40 -1.8(4) y
C27 C38 C39 C40 177.2(2) y
C43 C38 C39 C1 177.4(2) y
C27 C38 C39 C1 -3.7(3) y
C26 C1 C39 C40 -175.4(2) y
C19 C1 C39 C40 63.7(3) y
C2 C1 C39 C40 -48.4(3) y
C26 C1 C39 C38 5.6(3) y
C19 C1 C39 C38 -115.4(2) y
C2 C1 C39 C38 132.6(2) y
C38 C39 C40 C41 -1.4(4) y
C1 C39 C40 C41 179.7(2) y
C39 C40 C41 C42 2.4(4) y
C39 C40 C41 C44 -173.6(2) y
C40 C41 C42 C43 -0.2(4) y
C44 C41 C42 C43 175.8(3) y
C41 C42 C43 C38 -2.8(4) y
C39 C38 C43 C42 3.8(4) y
C27 C38 C43 C42 -174.8(3) y
C40 C41 C44 C45 -33.6(4) y
C42 C41 C44 C45 150.6(3) y
C40 C41 C44 C49 144.0(3) y
C42 C41 C44 C49 -31.9(4) y
C49 C44 C45 C46 0.0(4) y
C41 C44 C45 C46 177.6(2) y
C44 C45 C46 C47 0.7(4) y
C45 C46 C47 C48 -0.4(5) y
C45 C46 C47 N4 -178.1(3) y
O8 N4 C47 C48 5.4(6) y
O7 N4 C47 C48 -173.5(4) y
O8 N4 C47 C46 -176.9(4) y
O7 N4 C47 C46 4.2(5) y
C46 C47 C48 C49 -0.6(5) y
N4 C47 C48 C49 177.0(3) y
C47 C48 C49 C44 1.3(5) y
C45 C44 C49 C48 -1.1(4) y
C41 C44 C49 C48 -178.6(3) y
C63 C50 C51 C56 -176.1(2) y
C75 C50 C51 C56 60.4(3) y
C88 C50 C51 C56 -50.4(3) y
C63 C50 C51 C52 -4.2(3) y
C75 C50 C51 C52 -127.7(2) y
C88 C50 C51 C52 121.5(2) y
C56 C51 C52 C53 -0.9(4) y
C50 C51 C52 C53 -173.4(2) y
C56 C51 C52 C64 177.8(2) y
C50 C51 C52 C64 5.3(3) y
C51 C52 C53 C54 3.9(4) y
C64 C52 C53 C54 -174.5(3) y
C52 C53 C54 C55 -5.0(5) y
C53 C54 C55 C56 2.9(5) y
C53 C54 C55 C57 -179.7(3) y
C52 C51 C56 C55 -1.3(4) y
C50 C51 C56 C55 169.7(2) y
C54 C55 C56 C51 0.3(4) y
C57 C55 C56 C51 -177.0(2) y
C54 C55 C57 C58 138.0(3) y
C56 C55 C57 C58 -44.7(4) y
C54 C55 C57 C62 -43.2(4) y
C56 C55 C57 C62 134.1(3) y
C62 C57 C58 C59 3.5(5) y
C55 C57 C58 C59 -177.8(3) y
C57 C58 C59 C60 -1.9(5) y
C58 C59 C60 C61 -0.1(5) y
C58 C59 C60 N5 177.6(3) y
O9 N5 C60 C61 168.6(4) y
O10 N5 C60 C61 -11.9(6) y
O9 N5 C60 C59 -9.1(6) y
O10 N5 C60 C59 170.4(4) y
C59 C60 C61 C62 0.5(6) y
N5 C60 C61 C62 -177.1(3) y
C60 C61 C62 C57 1.2(6) y
C58 C57 C62 C61 -3.1(5) y
C55 C57 C62 C61 178.1(3) y
C75 C50 C63 C68 -54.9(4) y
C88 C50 C63 C68 62.7(3) y
C51 C50 C63 C68 -178.2(2) y
C75 C50 C63 C64 125.0(2) y
C88 C50 C63 C64 -117.4(2) y
C51 C50 C63 C64 1.7(2) y
C68 C63 C64 C65 1.1(4) y
C50 C63 C64 C65 -178.7(2) y
C68 C63 C64 C52 -178.8(2) y
C50 C63 C64 C52 1.3(3) y
C51 C52 C64 C65 175.9(3) y
C53 C52 C64 C65 -5.6(5) y
C51 C52 C64 C63 -4.2(3) y
C53 C52 C64 C63 174.3(3) y
C63 C64 C65 C66 0.2(4) y
C52 C64 C65 C66 -179.8(3) y
C64 C65 C66 C67 -1.1(4) y
C65 C66 C67 C68 0.5(4) y
C65 C66 C67 C69 -176.6(3) y
C64 C63 C68 C67 -1.7(4) y
C50 C63 C68 C67 178.1(2) y
C66 C67 C68 C63 1.0(4) y
C69 C67 C68 C63 177.9(2) y
C66 C67 C69 C70 136.5(3) y
C68 C67 C69 C70 -40.4(4) y
C66 C67 C69 C74 -38.7(3) y
C68 C67 C69 C74 144.4(3) y
C74 C69 C70 C71 0.7(4) y
C67 C69 C70 C71 -174.6(3) y
C69 C70 C71 C72 1.1(4) y
C70 C71 C72 C73 -2.0(4) y
C70 C71 C72 N6 177.0(3) y
O11 N6 C72 C71 6.8(5) y
O12 N6 C72 C71 -173.9(3) y
O11 N6 C72 C73 -174.1(3) y
O12 N6 C72 C73 5.2(4) y
C71 C72 C73 C74 1.0(4) y
N6 C72 C73 C74 -178.0(2) y
C72 C73 C74 C69 0.9(4) y
C70 C69 C74 C73 -1.7(4) y
C67 C69 C74 C73 173.7(2) y
C63 C50 C75 C80 -48.4(4) y
C88 C50 C75 C80 -176.0(3) y
C51 C50 C75 C80 68.0(3) y
C63 C50 C75 C76 133.8(2) y
C88 C50 C75 C76 6.2(3) y
C51 C50 C75 C76 -109.8(2) y
C80 C75 C76 C77 0.2(4) y
C50 C75 C76 C77 178.2(2) y
C80 C75 C76 C87 178.7(2) y
C50 C75 C76 C87 -3.3(3) y
C75 C76 C77 C78 -2.0(4) y
C87 C76 C77 C78 179.9(3) y
C76 C77 C78 C79 2.7(5) y
C77 C78 C79 C80 -1.4(5) y
C77 C78 C79 C81 -178.2(3) y
C76 C75 C80 C79 1.1(4) y
C50 C75 C80 C79 -176.6(3) y
C78 C79 C80 C75 -0.4(4) y
C81 C79 C80 C75 176.4(3) y
C78 C79 C81 C86 -146.3(3) y
C80 C79 C81 C86 36.9(4) y
C78 C79 C81 C82 35.8(4) y
C80 C79 C81 C82 -141.0(3) y
C86 C81 C82 C83 -1.5(5) y
C79 C81 C82 C83 176.4(3) y
C81 C82 C83 C84 -1.0(5) y
C82 C83 C84 C85 0.9(5) y
C82 C83 C84 N7 -178.6(3) y
O14 N7 C84 C85 172.3(3) y
O13 N7 C84 C85 -6.7(4) y
O14 N7 C84 C83 -8.1(4) y
O13 N7 C84 C83 172.9(3) y
C83 C84 C85 C86 1.6(5) y
N7 C84 C85 C86 -178.8(3) y
C82 C81 C86 C85 4.2(5) y
C79 C81 C86 C85 -173.8(3) y
C84 C85 C86 C81 -4.3(5) y
C77 C76 C87 C92 -3.0(5) y
C75 C76 C87 C92 178.8(3) y
C77 C76 C87 C88 176.8(3) y
C75 C76 C87 C88 -1.4(3) y
C92 C87 C88 C89 -3.6(4) y
C76 C87 C88 C89 176.6(2) y
C92 C87 C88 C50 -174.6(2) y
C76 C87 C88 C50 5.6(3) y
C63 C50 C88 C89 57.9(3) y
C75 C50 C88 C89 -177.3(2) y
C51 C50 C88 C89 -57.5(3) y
C63 C50 C88 C87 -131.8(2) y
C75 C50 C88 C87 -7.0(3) y
C51 C50 C88 C87 112.8(2) y
C87 C88 C89 C90 3.2(4) y
C50 C88 C89 C90 172.5(2) y
C88 C89 C90 C91 -1.5(4) y
C88 C89 C90 C93 -179.0(2) y
C89 C90 C91 C92 0.3(4) y
C93 C90 C91 C92 177.8(3) y
C90 C91 C92 C87 -0.8(4) y
C88 C87 C92 C91 2.4(4) y
C76 C87 C92 C91 -177.9(3) y
C89 C90 C93 C98 148.7(3) y
C91 C90 C93 C98 -28.7(4) y
C89 C90 C93 C94 -28.2(4) y
C91 C90 C93 C94 154.4(3) y
C98 C93 C94 C95 -1.2(4) y
C90 C93 C94 C95 175.9(3) y
C93 C94 C95 C96 -0.5(4) y
C94 C95 C96 C97 1.7(5) y
C94 C95 C96 N8 -177.4(3) y
O16 N8 C96 C97 -4.3(5) y
O15 N8 C96 C97 177.0(3) y
O16 N8 C96 C95 174.8(3) y
O15 N8 C96 C95 -3.9(5) y
C95 C96 C97 C98 -1.2(5) y
N8 C96 C97 C98 178.0(3) y
C96 C97 C98 C93 -0.7(5) y
C94 C93 C98 C97 1.8(4) y
C90 C93 C98 C97 -175.2(3) y
O100 C101 O101 C102 -1.8(5) y
C100 C101 O101 C102 175.1(3) y
C101 O101 C102 C104 -103.8(7) y
C101 O101 C102 C103 -162.2(4) y
